data_1561702
loop_
_publ_author_name
'Nguyen, Vu T.'
'Haug, Graham C.'
'Nguyen, Viet D.'
'Vuong, Ngan T. H.'
'Arman, Hadi D.'
'Larionov, Oleg V.'

_publ_section_title
;
 Photocatalytic decarboxylative amidosulfonation enables direct
 transformation of carboxylic acids to sulfonamides
;
_journal_name_full 'Chemical Science'
_journal_paper_doi 10.1039/D1SC01389K
_journal_year 2021
_chemical_formula_moiety 'C10 H17 F2 N O3 S'
_chemical_formula_sum 'C10 H17 F2 N O3 S'
_chemical_formula_weight 269.30
_space_group_crystal_system monoclinic
_space_group_IT_number 14
_space_group_name_Hall '-P 2ybc'
_space_group_name_H-M_alt 'P 1 21/c 1'
_atom_sites_solution_hydrogens geom
_atom_sites_solution_primary dual
_audit_creation_date 2020-07-27
_audit_creation_method
;
Olex2 1.3-ac4
(compiled 2019.10.09 svn.r3662 for Rigaku Oxford Diffraction, GUI svn.r5959)
;
_audit_update_record
;
2020-11-05 deposited with the CCDC.	2021-04-06 downloaded from the CCDC.
;
_cell_angle_alpha 90
_cell_angle_beta 96.4304(8)
_cell_angle_gamma 90
_cell_formula_units_Z 4
_cell_length_a 11.83783(11)
_cell_length_b 10.04452(10)
_cell_length_c 10.01996(9)
_cell_measurement_reflns_used 9492
_cell_measurement_temperature 99.99(10)
_cell_measurement_theta_max 76.0450
_cell_measurement_theta_min 3.7540
_cell_volume 1183.931(19)
_computing_cell_refinement 'CrysAlisPro 1.171.40.63a (Rigaku OD, 2019)'
_computing_data_collection 'CrysAlisPro 1.171.40.63a (Rigaku OD, 2019)'
_computing_data_reduction 'CrysAlisPro 1.171.40.63a (Rigaku OD, 2019)'
_computing_molecular_graphics 'Olex2 1.3-ac4 (Dolomanov et al., 2009)'
_computing_publication_material 'Olex2 1.3-ac4 (Dolomanov et al., 2009)'
_computing_structure_refinement 'ShelXL 2018/3 (Sheldrick, 2015)'
_computing_structure_solution 'ShelXT n/a (Sheldrick, 2015)'
_diffrn_ambient_environment N~2~
_diffrn_ambient_temperature 99.99(10)
_diffrn_detector 'Hybrid Pixel Array Detector'
_diffrn_detector_area_resol_mean 10.0000
_diffrn_detector_type HyPix
_diffrn_measured_fraction_theta_full 0.999
_diffrn_measured_fraction_theta_max 0.964
_diffrn_measurement_details
;
List of Runs (angles in degrees, time in seconds):

  # Type    Start    End  Width  t~exp~   \w     \q     \k     \f   Frames
#--------------------------------------------------------------------------
  1  \w    -80.00   7.00   0.50    0.05    --  -46.87 103.00  44.00  174
  2  \w     15.00  84.00   0.50    0.05    --   46.87-103.00 -57.00  138
  3  \w    -81.00 -15.00   0.50    0.06    --  -88.50 103.00  44.00  132
  4  \w   -160.00 -84.00   0.50    0.06    --  -88.50-103.00 -57.00  152
  5  \w     34.00 106.00   0.50    0.06    --  106.69-103.00 -57.00  144
  6  \w    106.00 178.00   0.50    0.06    --  106.69 103.00  44.00  144
  7  \w   -120.00 -87.00   0.50    0.05    --  -46.87-125.00   0.00   66
  8  \w   -120.00 -83.00   0.50    0.05    --  -46.87 -57.00 -60.00   74
  9  \w   -120.00 -83.00   0.50    0.05    --  -46.87 -57.00-150.00   74
 10  \w   -120.00 -87.00   0.50    0.05    --  -46.87-125.00 120.00   66
 11  \w     83.00 120.00   0.50    0.05    --   46.87  57.00-150.00   74
 12  \w     83.00 120.00   0.50    0.05    --   46.87  57.00   0.00   74
 13  \w    -51.00 -16.00   0.50    0.06    --  -88.50  45.00  30.00   70
 14  \w   -160.00 -91.00   0.50    0.06    --  -88.50 -61.00 -30.00  138
 15  \w    -51.00 -16.00   0.50    0.06    --  -88.50  45.00  60.00   70
 16  \w    -51.00 -16.00   0.50    0.06    --  -88.50  45.00 -90.00   70
 17  \w    -51.00 -16.00   0.50    0.06    --  -88.50  45.00 150.00   70
 18  \w    -51.00 -16.00   0.50    0.06    --  -88.50  45.00-120.00   70
 19  \w     34.00  71.00   0.50    0.06    --  106.69 -61.00 -30.00   74
 20  \w     34.00 101.00   0.50    0.06    --  106.69 -77.00 -30.00  134
 21  \w     91.00 178.00   0.50    0.06    --  106.69  61.00  90.00  174
 22  \w     34.00 101.00   0.50    0.06    --  106.69 -77.00   0.00  134
 23  \w     34.00 101.00   0.50    0.06    --  106.69 -77.00 150.00  134
 24  \w     34.00  71.00   0.50    0.06    --  106.69 -61.00   0.00   74
 25  \w     34.00  71.00   0.50    0.06    --  106.69 -61.00-180.00   74
 26  \w     34.00  71.00   0.50    0.06    --  106.69 -61.00 150.00   74
 27  \w     34.00  71.00   0.50    0.06    --  106.69 -61.00 120.00   74
 28  \w   -121.00 -32.00   0.50    0.05    --  -46.87 -37.00 -30.00  178
 29  \w   -121.00 -32.00   0.50    0.05    --  -46.87 -37.00  90.00  178
 30  \w   -121.00 -32.00   0.50    0.05    --  -46.87 -37.00-180.00  178
 31  \w   -121.00 -46.00   0.50    0.05    --  -46.87 -37.00 -90.00  150
 32  \w     83.00 120.00   0.50    0.05    --   46.87  57.00  60.00   74
;
_diffrn_measurement_device 'four-circle diffractometer'
_diffrn_measurement_device_type 'XtaLAB Synergy, Dualflex, HyPix'
_diffrn_measurement_method '\w scans'
_diffrn_orient_matrix_type 'CrysAlisPro convention (1999,Acta A55,543-557)'
_diffrn_orient_matrix_UB_11 -0.0250221000
_diffrn_orient_matrix_UB_12 0.1461835000
_diffrn_orient_matrix_UB_13 -0.0395729000
_diffrn_orient_matrix_UB_21 0.0664407000
_diffrn_orient_matrix_UB_22 -0.0167314000
_diffrn_orient_matrix_UB_23 -0.1226683000
_diffrn_orient_matrix_UB_31 -0.1100030000
_diffrn_orient_matrix_UB_32 -0.0433608000
_diffrn_orient_matrix_UB_33 -0.0856180000
_diffrn_radiation_monochromator mirror
_diffrn_radiation_probe x-ray
_diffrn_radiation_type 'Cu K\a'
_diffrn_radiation_wavelength 1.54184
_diffrn_reflns_av_R_equivalents 0.0291
_diffrn_reflns_av_unetI/netI 0.0177
_diffrn_reflns_Laue_measured_fraction_full 0.999
_diffrn_reflns_Laue_measured_fraction_max 0.964
_diffrn_reflns_limit_h_max 13
_diffrn_reflns_limit_h_min -14
_diffrn_reflns_limit_k_max 10
_diffrn_reflns_limit_k_min -12
_diffrn_reflns_limit_l_max 12
_diffrn_reflns_limit_l_min -12
_diffrn_reflns_number 13841
_diffrn_reflns_point_group_measured_fraction_full 0.999
_diffrn_reflns_point_group_measured_fraction_max 0.964
_diffrn_reflns_theta_full 67.684
_diffrn_reflns_theta_max 76.457
_diffrn_reflns_theta_min 3.758
_diffrn_source 'micro-focus sealed X-ray tube'
_diffrn_source_type 'PhotonJet (Cu) X-ray Source'
_exptl_absorpt_coefficient_mu 2.690
_exptl_absorpt_correction_T_max 1.000
_exptl_absorpt_correction_T_min 0.534
_exptl_absorpt_correction_type gaussian
_exptl_absorpt_process_details
;
CrysAlisPro 1.171.40.63a (Rigaku Oxford Diffraction, 2019)
Numerical absorption correction based on gaussian integration over
			a multifaceted crystal model
Empirical absorption correction using spherical harmonics,
 implemented in SCALE3 ABSPACK scaling algorithm.
;
_exptl_crystal_colour 'clear colourless'
_exptl_crystal_colour_lustre clear
_exptl_crystal_colour_primary colourless
_exptl_crystal_density_diffrn 1.511
_exptl_crystal_description block
_exptl_crystal_F_000 568
_exptl_crystal_size_max 0.242
_exptl_crystal_size_mid 0.175
_exptl_crystal_size_min 0.132
_refine_diff_density_max 0.291
_refine_diff_density_min -0.447
_refine_diff_density_rms 0.053
_refine_ls_extinction_method none
_refine_ls_goodness_of_fit_ref 1.075
_refine_ls_hydrogen_treatment constr
_refine_ls_matrix_type full
_refine_ls_number_parameters 154
_refine_ls_number_reflns 2397
_refine_ls_number_restraints 0
_refine_ls_restrained_S_all 1.075
_refine_ls_R_factor_all 0.0309
_refine_ls_R_factor_gt 0.0298
_refine_ls_shift/su_max 0.000
_refine_ls_shift/su_mean 0.000
_refine_ls_structure_factor_coef Fsqd
_refine_ls_weighting_details 'w=1/[\s^2^(Fo^2^)+(0.0332P)^2^+0.7191P] where P=(Fo^2^+2Fc^2^)/3'
_refine_ls_weighting_scheme calc
_refine_ls_wR_factor_gt 0.0751
_refine_ls_wR_factor_ref 0.0759
_reflns_Friedel_coverage 0.000
_reflns_number_gt 2287
_reflns_number_total 2397
_reflns_threshold_expression 'I > 2\s(I)'
_cod_data_source_file d1sc01389k2.cif
_cod_data_source_block hpd171
_cod_original_cell_volume 1183.93(2)
_cod_database_code 1561702
_shelx_shelxl_version_number 2018/3
_chemical_oxdiff_formula 'C H S O N F'
_chemical_oxdiff_usercomment 'VNY 184-07'
_shelx_space_group_comment
;
The symmetry employed for this shelxl refinement is uniquely defined
by the following loop, which should always be used as a source of
symmetry information in preference to the above space-group names.
They are only intended as comments.
;
_shelx_estimated_absorpt_t_max 0.718
_shelx_estimated_absorpt_t_min 0.562
_reflns_odcompleteness_completeness 100.00
_reflns_odcompleteness_iscentric 1
_reflns_odcompleteness_theta 66.97
_olex2_refinement_description
;
1. Fixed Uiso
 At 1.2 times of:
  All C(H) groups, All C(H,H) groups
2.a Ternary CH refined with riding coordinates:
 C5(H5)
2.b Secondary CH2 refined with riding coordinates:
 C10(H10A,H10B), C6(H6A,H6B), C1(H1A,H1B), C7(H7A,H7B), C9(H9A,H9B), C4(H4A,
 H4B), C2(H2A,H2B), C3(H3A,H3B)
;
_olex2_exptl_crystal_mounting_method 'nylon loop'
_olex2_submission_special_instructions 'No special instructions were received'
_oxdiff_exptl_absorpt_empirical_details
;
Empirical correction (ABSPACK) includes:
- Absorption correction using spherical harmonics
- Frame scaling
;
_oxdiff_exptl_absorpt_empirical_full_max 1.223
_oxdiff_exptl_absorpt_empirical_full_min 0.855

loop_
_space_group_symop_operation_xyz
'x, y, z'
'-x, y+1/2, -z+1/2'
'-x, -y, -z'
'x, -y-1/2, z-1/2'

loop_
_atom_site_label
_atom_site_type_symbol
_atom_site_fract_x
_atom_site_fract_y
_atom_site_fract_z
_atom_site_U_iso_or_equiv
_atom_site_adp_type
_atom_site_occupancy
_atom_site_site_symmetry_order
_atom_site_calc_flag
_atom_site_refinement_flags_posn
_atom_site_refinement_flags_adp
_atom_site_refinement_flags_occupancy
_atom_site_disorder_assembly
_atom_site_disorder_group
S1 S 0.22924(3) 0.41531(3) 0.48796(3) 0.01400(11) Uani 1 1 d . . . . .
F1 F 0.05484(7) 0.70053(8) 0.93906(8) 0.0216(2) Uani 1 1 d . . . . .
F2 F 0.21500(7) 0.59064(8) 0.95000(8) 0.0217(2) Uani 1 1 d . . . . .
O3 O 0.14234(8) 0.33159(10) 0.41991(9) 0.0190(2) Uani 1 1 d . . . . .
O2 O 0.28912(9) 0.50698(10) 0.41075(9) 0.0199(2) Uani 1 1 d . . . . .
O1 O 0.49517(9) 0.13892(11) 0.66739(12) 0.0280(3) Uani 1 1 d . . . . .
N1 N 0.32356(10) 0.31647(11) 0.56464(11) 0.0156(2) Uani 1 1 d . . . . .
C10 C 0.12735(12) 0.42274(13) 0.72020(14) 0.0165(3) Uani 1 1 d . . . . .
H10A H 0.196444 0.386806 0.772750 0.020 Uiso 1 1 calc R U . . .
H10B H 0.081658 0.346773 0.681220 0.020 Uiso 1 1 calc R U . . .
C6 C 0.23189(11) 0.63078(13) 0.66342(14) 0.0158(3) Uani 1 1 d . . . . .
H6A H 0.253571 0.686619 0.588956 0.019 Uiso 1 1 calc R U . . .
H6B H 0.302211 0.599576 0.717088 0.019 Uiso 1 1 calc R U . . .
C8 C 0.12128(12) 0.62630(14) 0.86160(13) 0.0161(3) Uani 1 1 d . . . . .
C5 C 0.16144(11) 0.51159(13) 0.60724(13) 0.0138(3) Uani 1 1 d . . . . .
H5 H 0.089612 0.547929 0.558718 0.017 Uiso 1 1 calc R U . . .
C1 C 0.29363(12) 0.18517(13) 0.61657(14) 0.0174(3) Uani 1 1 d . . . . .
H1A H 0.222702 0.151973 0.565696 0.021 Uiso 1 1 calc R U . . .
H1B H 0.281286 0.192507 0.712390 0.021 Uiso 1 1 calc R U . . .
C7 C 0.15975(12) 0.71209(14) 0.75205(14) 0.0165(3) Uani 1 1 d . . . . .
H7A H 0.205044 0.787698 0.792538 0.020 Uiso 1 1 calc R U . . .
H7B H 0.092581 0.748649 0.696269 0.020 Uiso 1 1 calc R U . . .
C9 C 0.05793(12) 0.50248(14) 0.81286(13) 0.0176(3) Uani 1 1 d . . . . .
H9A H -0.016257 0.527322 0.763592 0.021 Uiso 1 1 calc R U . . .
H9B H 0.043281 0.446884 0.890680 0.021 Uiso 1 1 calc R U . . .
C4 C 0.43213(12) 0.36756(14) 0.63016(15) 0.0210(3) Uani 1 1 d . . . . .
H4A H 0.426812 0.383187 0.726810 0.025 Uiso 1 1 calc R U . . .
H4B H 0.451247 0.452883 0.588621 0.025 Uiso 1 1 calc R U . . .
C2 C 0.39040(12) 0.09018(14) 0.60098(16) 0.0210(3) Uani 1 1 d . . . . .
H2A H 0.373228 0.002438 0.638944 0.025 Uiso 1 1 calc R U . . .
H2B H 0.397833 0.077821 0.504329 0.025 Uiso 1 1 calc R U . . .
C3 C 0.52273(13) 0.26467(16) 0.61277(19) 0.0297(4) Uani 1 1 d . . . . .
H3A H 0.530619 0.254154 0.516013 0.036 Uiso 1 1 calc R U . . .
H3B H 0.596555 0.295868 0.658200 0.036 Uiso 1 1 calc R U . . .

loop_
_atom_site_aniso_label
_atom_site_aniso_U_11
_atom_site_aniso_U_22
_atom_site_aniso_U_33
_atom_site_aniso_U_23
_atom_site_aniso_U_13
_atom_site_aniso_U_12
S1 0.01733(18) 0.01307(18) 0.01169(17) 0.00033(11) 0.00210(12) 0.00136(11)
F1 0.0273(5) 0.0217(4) 0.0165(4) -0.0032(3) 0.0058(3) 0.0077(3)
F2 0.0248(5) 0.0215(4) 0.0169(4) -0.0014(3) -0.0056(3) 0.0061(3)
O3 0.0217(5) 0.0193(5) 0.0152(5) -0.0042(4) -0.0016(4) 0.0010(4)
O2 0.0264(5) 0.0173(5) 0.0174(5) 0.0040(4) 0.0086(4) 0.0021(4)
O1 0.0188(5) 0.0174(5) 0.0457(7) 0.0071(5) -0.0054(5) -0.0003(4)
N1 0.0151(6) 0.0121(6) 0.0195(6) 0.0018(4) 0.0018(4) -0.0004(4)
C10 0.0211(7) 0.0136(6) 0.0153(6) -0.0009(5) 0.0047(5) -0.0023(5)
C6 0.0172(7) 0.0132(6) 0.0171(6) -0.0007(5) 0.0026(5) -0.0008(5)
C8 0.0178(7) 0.0171(7) 0.0130(6) -0.0025(5) -0.0002(5) 0.0060(5)
C5 0.0143(6) 0.0133(6) 0.0136(6) -0.0012(5) 0.0013(5) 0.0013(5)
C1 0.0188(7) 0.0127(6) 0.0210(7) 0.0026(5) 0.0037(5) -0.0009(5)
C7 0.0192(7) 0.0125(6) 0.0175(7) -0.0016(5) 0.0010(5) 0.0014(5)
C9 0.0195(7) 0.0184(7) 0.0155(6) -0.0006(5) 0.0048(5) -0.0012(5)
C4 0.0180(7) 0.0157(7) 0.0281(8) 0.0024(6) -0.0027(6) -0.0030(5)
C2 0.0196(7) 0.0140(7) 0.0287(8) 0.0014(6) 0.0002(6) 0.0003(5)
C3 0.0170(7) 0.0189(8) 0.0523(10) 0.0080(7) 0.0002(7) -0.0007(6)

loop_
_atom_type_symbol
_atom_type_description
_atom_type_scat_dispersion_real
_atom_type_scat_dispersion_imag
_atom_type_scat_source
C C 0.0181 0.0091 'International Tables Vol C Tables 4.2.6.8 and 6.1.1.4'
H H 0.0000 0.0000 'International Tables Vol C Tables 4.2.6.8 and 6.1.1.4'
F F 0.0727 0.0534 'International Tables Vol C Tables 4.2.6.8 and 6.1.1.4'
N N 0.0311 0.0180 'International Tables Vol C Tables 4.2.6.8 and 6.1.1.4'
O O 0.0492 0.0322 'International Tables Vol C Tables 4.2.6.8 and 6.1.1.4'
S S 0.3331 0.5567 'International Tables Vol C Tables 4.2.6.8 and 6.1.1.4'

loop_
_exptl_crystal_face_index_h
_exptl_crystal_face_index_k
_exptl_crystal_face_index_l
_exptl_crystal_face_perp_dist
-3 -5 -2 0.0757
-5 5 -1 0.0602
1 6 1 0.0478
6 -4 2 0.0850
2 -6 0 0.0810
-2 -1 -6 0.1040
-7 -2 0 0.0761
2 1 6 0.0542
7 2 -2 0.0635

loop_
_geom_angle_atom_site_label_1
_geom_angle_atom_site_label_2
_geom_angle_atom_site_label_3
_geom_angle
_geom_angle_site_symmetry_1
_geom_angle_site_symmetry_3
_geom_angle_publ_flag
O3 S1 N1 106.51(6) . . ?
O3 S1 C5 106.32(6) . . ?
O2 S1 O3 119.20(6) . . ?
O2 S1 N1 106.97(6) . . ?
O2 S1 C5 107.28(6) . . ?
N1 S1 C5 110.47(6) . . ?
C2 O1 C3 110.40(11) . . ?
C1 N1 S1 122.31(9) . . ?
C4 N1 S1 121.29(9) . . ?
C4 N1 C1 112.79(11) . . ?
H10A C10 H10B 108.1 . . ?
C5 C10 H10A 109.6 . . ?
C5 C10 H10B 109.6 . . ?
C5 C10 C9 110.30(11) . . ?
C9 C10 H10A 109.6 . . ?
C9 C10 H10B 109.6 . . ?
H6A C6 H6B 108.4 . . ?
C5 C6 H6A 110.0 . . ?
C5 C6 H6B 110.0 . . ?
C5 C6 C7 108.28(11) . . ?
C7 C6 H6A 110.0 . . ?
C7 C6 H6B 110.0 . . ?
F1 C8 F2 104.20(10) . . ?
F1 C8 C7 109.75(11) . . ?
F1 C8 C9 109.48(11) . . ?
F2 C8 C7 109.13(11) . . ?
F2 C8 C9 109.13(11) . . ?
C7 C8 C9 114.63(11) . . ?
S1 C5 H5 107.0 . . ?
C10 C5 S1 110.66(9) . . ?
C10 C5 H5 107.0 . . ?
C6 C5 S1 113.61(9) . . ?
C6 C5 C10 111.24(11) . . ?
C6 C5 H5 107.0 . . ?
N1 C1 H1A 110.1 . . ?
N1 C1 H1B 110.1 . . ?
N1 C1 C2 108.24(11) . . ?
H1A C1 H1B 108.4 . . ?
C2 C1 H1A 110.1 . . ?
C2 C1 H1B 110.1 . . ?
C6 C7 H7A 109.5 . . ?
C6 C7 H7B 109.5 . . ?
C8 C7 C6 110.53(11) . . ?
C8 C7 H7A 109.5 . . ?
C8 C7 H7B 109.5 . . ?
H7A C7 H7B 108.1 . . ?
C10 C9 H9A 109.6 . . ?
C10 C9 H9B 109.6 . . ?
C8 C9 C10 110.29(11) . . ?
C8 C9 H9A 109.6 . . ?
C8 C9 H9B 109.6 . . ?
H9A C9 H9B 108.1 . . ?
N1 C4 H4A 110.1 . . ?
N1 C4 H4B 110.1 . . ?
N1 C4 C3 107.81(12) . . ?
H4A C4 H4B 108.5 . . ?
C3 C4 H4A 110.1 . . ?
C3 C4 H4B 110.1 . . ?
O1 C2 C1 111.36(12) . . ?
O1 C2 H2A 109.4 . . ?
O1 C2 H2B 109.4 . . ?
C1 C2 H2A 109.4 . . ?
C1 C2 H2B 109.4 . . ?
H2A C2 H2B 108.0 . . ?
O1 C3 C4 111.37(13) . . ?
O1 C3 H3A 109.4 . . ?
O1 C3 H3B 109.4 . . ?
C4 C3 H3A 109.4 . . ?
C4 C3 H3B 109.4 . . ?
H3A C3 H3B 108.0 . . ?

loop_
_geom_bond_atom_site_label_1
_geom_bond_atom_site_label_2
_geom_bond_distance
_geom_bond_site_symmetry_2
_geom_bond_publ_flag
S1 O3 1.4398(10) . ?
S1 O2 1.4393(10) . ?
S1 N1 1.6219(12) . ?
S1 C5 1.7952(13) . ?
F1 C8 1.3834(15) . ?
F2 C8 1.3870(15) . ?
O1 C2 1.4267(18) . ?
O1 C3 1.4288(19) . ?
N1 C1 1.4754(17) . ?
N1 C4 1.4687(17) . ?
C10 H10A 0.9900 . ?
C10 H10B 0.9900 . ?
C10 C5 1.5306(18) . ?
C10 C9 1.5329(18) . ?
C6 H6A 0.9900 . ?
C6 H6B 0.9900 . ?
C6 C5 1.5298(18) . ?
C6 C7 1.5345(18) . ?
C8 C7 1.5055(19) . ?
C8 C9 1.5052(19) . ?
C5 H5 1.0000 . ?
C1 H1A 0.9900 . ?
C1 H1B 0.9900 . ?
C1 C2 1.5124(19) . ?
C7 H7A 0.9900 . ?
C7 H7B 0.9900 . ?
C9 H9A 0.9900 . ?
C9 H9B 0.9900 . ?
C4 H4A 0.9900 . ?
C4 H4B 0.9900 . ?
C4 C3 1.513(2) . ?
C2 H2A 0.9900 . ?
C2 H2B 0.9900 . ?
C3 H3A 0.9900 . ?
C3 H3B 0.9900 . ?

loop_
_geom_torsion_atom_site_label_1
_geom_torsion_atom_site_label_2
_geom_torsion_atom_site_label_3
_geom_torsion_atom_site_label_4
_geom_torsion
_geom_torsion_site_symmetry_1
_geom_torsion_site_symmetry_2
_geom_torsion_site_symmetry_3
_geom_torsion_site_symmetry_4
_geom_torsion_publ_flag
S1 N1 C1 C2 145.21(10) . . . . ?
S1 N1 C4 C3 -144.67(11) . . . . ?
F1 C8 C7 C6 -178.99(10) . . . . ?
F1 C8 C9 C10 176.78(10) . . . . ?
F2 C8 C7 C6 67.41(14) . . . . ?
F2 C8 C9 C10 -69.77(14) . . . . ?
O3 S1 N1 C1 -31.08(12) . . . . ?
O3 S1 N1 C4 171.90(10) . . . . ?
O3 S1 C5 C10 68.92(10) . . . . ?
O3 S1 C5 C6 -165.12(9) . . . . ?
O2 S1 N1 C1 -159.57(10) . . . . ?
O2 S1 N1 C4 43.40(12) . . . . ?
O2 S1 C5 C10 -162.52(9) . . . . ?
O2 S1 C5 C6 -36.55(11) . . . . ?
N1 S1 C5 C10 -46.26(11) . . . . ?
N1 S1 C5 C6 79.71(10) . . . . ?
N1 C1 C2 O1 56.61(15) . . . . ?
N1 C4 C3 O1 -57.60(17) . . . . ?
C5 S1 N1 C1 83.98(11) . . . . ?
C5 S1 N1 C4 -73.05(12) . . . . ?
C5 C10 C9 C8 -53.34(15) . . . . ?
C5 C6 C7 C8 56.82(14) . . . . ?
C1 N1 C4 C3 56.30(15) . . . . ?
C7 C6 C5 S1 174.24(9) . . . . ?
C7 C6 C5 C10 -60.10(14) . . . . ?
C7 C8 C9 C10 52.96(15) . . . . ?
C9 C10 C5 S1 -173.71(9) . . . . ?
C9 C10 C5 C6 59.00(14) . . . . ?
C9 C8 C7 C6 -55.32(15) . . . . ?
C4 N1 C1 C2 -56.00(15) . . . . ?
C2 O1 C3 C4 60.55(17) . . . . ?
C3 O1 C2 C1 -59.95(16) . . . . ?

loop_
_exptl_oxdiff_crystal_face_indexfrac_h
_exptl_oxdiff_crystal_face_indexfrac_k
_exptl_oxdiff_crystal_face_indexfrac_l
_exptl_oxdiff_crystal_face_x
_exptl_oxdiff_crystal_face_y
_exptl_oxdiff_crystal_face_z
-3.1905 -5.3713 -2.1960 -0.6185 0.1473 0.7719
-4.6533 4.8253 -1.4489 0.8792 -0.2122 0.4267
1.1426 6.2687 1.3885 0.8328 -0.1993 -0.5164
5.5895 -3.6489 2.0379 -0.7539 0.1824 -0.6311
1.5334 -6.3881 -0.1873 -0.9648 0.2317 0.1244
-2.2637 -1.0224 -5.8795 0.1399 0.5879 0.7967
-7.2829 -1.9930 0.0864 -0.1125 -0.4611 0.8802
1.5340 0.8394 6.1336 -0.1584 -0.6645 -0.7303
7.1401 1.8057 -2.2577 0.1746 0.7211 -0.6704
